data_9012502
loop_
_publ_author_name
'Munson, R. A.'

_publ_section_title
;The synthesis of iridium disulfide and nickel diarsenide having the pyrite
 structure Locality: synthetic
;
_journal_name_full 'Inorganic Chemistry'
_journal_page_first 389
_journal_page_last 390
_journal_paper_doi 10.1021/ic50060a047
_journal_volume 7
_journal_year 1968
_chemical_compound_source Synthetic
_chemical_formula_sum 'As2 Ni'
_chemical_name_mineral Krutovite
_space_group_IT_number 205
_symmetry_space_group_name_Hall '-P 2ac 2ab 3'
_symmetry_space_group_name_H-M 'P a -3'
_cell_angle_alpha 90
_cell_angle_beta 90
_cell_angle_gamma 90
_cell_length_a 5.77
_cell_length_b 5.77
_cell_length_c 5.77
_cell_formula_units_Z 4
_cell_volume 192.100
_database_code_amcsd 0012675
_exptl_crystal_density_diffrn 7.210
_cod_original_sg_symbol_H-M 'P a 3'
_cod_original_formula_sum 'Ni As2'
_cod_database_code 9012502

loop_
_space_group_symop_operation_xyz
x,y,z
1/2+z,x,1/2-y
z,1/2-x,1/2+y
1/2-z,1/2+x,y
-z,-x,-y
1/2+y,1/2-z,-x
1/2-y,-z,1/2+x
-y,1/2+z,1/2-x
y,z,x
x,1/2-y,1/2+z
1/2-x,1/2+y,z
1/2+x,y,1/2-z
-x,-y,-z
1/2-z,-x,1/2+y
-z,1/2+x,1/2-y
1/2+z,1/2-x,-y
z,x,y
1/2-y,1/2+z,x
1/2+y,z,1/2-x
y,1/2-z,1/2+x
-y,-z,-x
-x,1/2+y,1/2-z
1/2+x,1/2-y,-z
1/2-x,-y,1/2+z

loop_
_atom_site_label
_atom_site_fract_x
_atom_site_fract_y
_atom_site_fract_z
Ni 0.00000 0.00000 0.00000
As 0.38000 0.38000 0.38000

loop_
_cod_related_entry_id
_cod_related_entry_database
_cod_related_entry_code
1 AMCSD 0012675
